data_7249469
loop_
_publ_author_name
'Kenguva, Gowtham'
'Rekha Rout, Smruti'
'Shaikh, Tabrez R.'
'Baidya, Debjani'
'Shelke, Nikita'
'Sanphui, Palash'
'Dandela, Rambabu'

_publ_section_title
;
 Structural insights into ketanserin salts with aliphatic acids and their
 physiochemical properties
;
_journal_issue 44
_journal_name_full CrystEngComm
_journal_page_first 6260
_journal_page_last 6268
_journal_paper_doi 10.1039/D4CE00738G
_journal_volume 26
_journal_year 2024
_chemical_formula_moiety 'H2 N O3 S, C22 H23 F N3 O3, 2(H2 O)'
_chemical_formula_sum 'C22 H29 F N4 O8 S'
_chemical_formula_weight 528.55
_space_group_crystal_system triclinic
_space_group_IT_number 2
_space_group_name_Hall '-P 1'
_space_group_name_H-M_alt 'P -1'
_atom_sites_solution_hydrogens mixed
_atom_sites_solution_primary iterative
_audit_creation_date 2024-07-16
_audit_creation_method
;
Olex2 1.5
(compiled 2024.02.16 svn.r378c4104 for OlexSys, GUI svn.r6928)
;
_audit_update_record
;
2024-07-21 deposited with the CCDC.	2024-10-16 downloaded from the CCDC.
;
_cell_angle_alpha 86.214(11)
_cell_angle_beta 71.917(10)
_cell_angle_gamma 82.894(12)
_cell_formula_units_Z 2
_cell_length_a 9.104(3)
_cell_length_b 10.937(4)
_cell_length_c 12.774(5)
_cell_measurement_reflns_used 3041
_cell_measurement_temperature 301.00
_cell_measurement_theta_max 26.00
_cell_measurement_theta_min 2.86
_cell_volume 1199.3(8)
_computing_cell_refinement 'SAINT V8.40B (?, 2016)'
_computing_data_reduction 'SAINT V8.40B (?, 2016)'
_computing_molecular_graphics 'Olex2 1.5 (Dolomanov et al., 2009)'
_computing_publication_material 'Olex2 1.5 (Dolomanov et al., 2009)'
_computing_structure_refinement 'SHELXL 2019/3 (Sheldrick, 2015)'
_computing_structure_solution 'olex2.solve 1.5 (Bourhis et al., 2015)'
_diffrn_ambient_temperature 301.00
_diffrn_detector_area_resol_mean 8
_diffrn_measured_fraction_theta_full 0.997
_diffrn_measured_fraction_theta_max 0.997
_diffrn_measurement_device_type 'Bruker APEX-II CCD'
_diffrn_measurement_method '\f and \w scans'
_diffrn_radiation_type MoK\a
_diffrn_radiation_wavelength 0.71073
_diffrn_reflns_av_R_equivalents 0.0959
_diffrn_reflns_av_unetI/netI 0.0821
_diffrn_reflns_Laue_measured_fraction_full 0.997
_diffrn_reflns_Laue_measured_fraction_max 0.997
_diffrn_reflns_limit_h_max 10
_diffrn_reflns_limit_h_min -10
_diffrn_reflns_limit_k_max 12
_diffrn_reflns_limit_k_min -12
_diffrn_reflns_limit_l_max 15
_diffrn_reflns_limit_l_min -15
_diffrn_reflns_number 18053
_diffrn_reflns_point_group_measured_fraction_full 0.997
_diffrn_reflns_point_group_measured_fraction_max 0.997
_diffrn_reflns_theta_full 24.999
_diffrn_reflns_theta_max 24.999
_diffrn_reflns_theta_min 2.367
_exptl_absorpt_coefficient_mu 0.199
_exptl_absorpt_correction_T_max 0.7456
_exptl_absorpt_correction_T_min 0.6347
_exptl_absorpt_correction_type none
_exptl_absorpt_process_details
;
SADABS-2016/2 (Bruker,2016/2) was used for absorption correction.
wR2(int) was 0.1459 before and 0.0865 after correction.
The Ratio of minimum to maximum transmission is 0.8513.
The \l/2 correction factor is Not present.
;
_exptl_crystal_colour 'clear light colourless'
_exptl_crystal_colour_lustre clear
_exptl_crystal_colour_modifier light
_exptl_crystal_colour_primary colourless
_exptl_crystal_density_diffrn 1.464
_exptl_crystal_description block
_exptl_crystal_F_000 556
_exptl_crystal_size_max 0.22
_exptl_crystal_size_mid 0.18
_exptl_crystal_size_min 0.14
_refine_diff_density_max 0.446
_refine_diff_density_min -0.445
_refine_diff_density_rms 0.065
_refine_ls_extinction_method none
_refine_ls_goodness_of_fit_ref 1.061
_refine_ls_hydrogen_treatment constr
_refine_ls_matrix_type full
_refine_ls_number_parameters 356
_refine_ls_number_reflns 4199
_refine_ls_number_restraints 58
_refine_ls_restrained_S_all 1.058
_refine_ls_R_factor_all 0.1757
_refine_ls_R_factor_gt 0.0902
_refine_ls_shift/su_max 0.000
_refine_ls_shift/su_mean 0.000
_refine_ls_structure_factor_coef Fsqd
_refine_ls_weighting_details 'w=1/[\s^2^(Fo^2^)+(0.1371P)^2^+0.2536P] where P=(Fo^2^+2Fc^2^)/3'
_refine_ls_weighting_scheme calc
_refine_ls_wR_factor_gt 0.2316
_refine_ls_wR_factor_ref 0.2646
_reflns_Friedel_coverage 0.000
_reflns_number_gt 2183
_reflns_number_total 4199
_reflns_threshold_expression 'I > 2\s(I)'
_cod_data_source_file d4ce00738g2.cif
_cod_data_source_block kts_sul_0m
_cod_depositor_comments 'Adding full bibliography for 7249468--7249471.cif.'
_cod_original_cell_volume 1199.3(7)
_cod_database_code 7249469
_shelx_shelxl_version_number 2019/3
_shelx_space_group_comment
;
The symmetry employed for this shelxl refinement is uniquely defined
by the following loop, which should always be used as a source of
symmetry information in preference to the above space-group names.
They are only intended as comments.
;
_shelx_estimated_absorpt_t_max 0.973
_shelx_estimated_absorpt_t_min 0.958
_olex2_refinement_description
;
1. Fixed Uiso
 At 1.2 times of:
  All C(H) groups, All C(H,H) groups, All N(H) groups, All N(H,H) groups
 At 1.5 times of:
  All O(H,H) groups
2. Restrained distances
 S1-O5 \\sim S2-O6
 with sigma of 0.02
 S1-O7 \\sim S2-O9
 with sigma of 0.02
 S1-N4 \\sim S2-N5
 with sigma of 0.02
 O5-O7 \\sim O6-O9
 with sigma of 0.04
 O5-N4 \\sim O6-N5
 with sigma of 0.04
 O7-N4 \\sim O9-N5
 with sigma of 0.04
3. Uiso/Uaniso restraints and constraints
Uanis(S1) = Uanis(S2)
4. Rigid body (RIGU) restrains
 S1, S2, O4, O5, O6, O7, O9, N4, N5
 with sigma for 1-2 distances of 0.004 and sigma for 1-3 distances of 0.004
 S1, S2
 with sigma for 1-2 distances of 0.0005 and sigma for 1-3 distances of 0.0005
5. Others
 Sof(S2)=Sof(O6)=Sof(O9)=Sof(N5)=Sof(H5A)=Sof(H5B)=1-FVAR(1)
 Sof(S1)=Sof(O4)=Sof(O7)=Sof(N4)=Sof(H4A)=Sof(H4B)=FVAR(1)
6.a Riding coordinates:
 O8(H8A,H8B), O10(H10C,H10D)
6.b Ternary CH refined with riding coordinates:
 N3(H3), C13(H13)
6.c Secondary CH2 refined with riding coordinates:
 C9(H9A,H9B), C10(H10A,H10B), C11(H11A,H11B), C12(H12A,H12B), C14(H14A,H14B),
 C15(H15A,H15B)
6.d Aromatic/amide H refined with riding coordinates:
 N2(H2), C2(H2A), C3(H3A), C4(H4), C5(H5), C18(H18), C19(H19), C21(H21),
 C22(H22)
6.e X=CH2 refined with riding coordinates:
 N4(H4A,H4B), N5(H5A,H5B)
;
_olex2_submission_special_instructions 'No special instructions were received'

loop_
_space_group_symop_operation_xyz
'x, y, z'
'-x, -y, -z'

loop_
_atom_site_label
_atom_site_type_symbol
_atom_site_fract_x
_atom_site_fract_y
_atom_site_fract_z
_atom_site_U_iso_or_equiv
_atom_site_adp_type
_atom_site_occupancy
_atom_site_site_symmetry_order
_atom_site_calc_flag
_atom_site_refinement_flags_posn
_atom_site_refinement_flags_adp
_atom_site_refinement_flags_occupancy
_atom_site_disorder_assembly
_atom_site_disorder_group
S1 S 1.2808(11) 0.1605(8) 0.4821(5) 0.0832(8) Uani 0.821(12) 1 d D . P A 1
S2 S 1.288(5) 0.159(3) 0.470(2) 0.0832(8) Uani 0.179(12) 1 d D . P A 2
O4 O 1.2560(6) 0.2861(5) 0.4305(6) 0.112(3) Uani 0.821(12) 1 d . . P A 1
O5 O 1.1376(4) 0.1065(4) 0.5142(4) 0.0945(14) Uani 1 1 d D . . . .
O6 O 1.282(4) 0.242(3) 0.552(3) 0.122(12) Uani 0.179(12) 1 d D . P A 2
O7 O 1.3645(8) 0.1579(12) 0.5544(5) 0.152(5) Uani 0.821(12) 1 d D . P A 1
O9 O 1.328(4) 0.194(4) 0.361(2) 0.137(17) Uani 0.179(12) 1 d D . P A 2
N4 N 1.3961(7) 0.0868(7) 0.3788(6) 0.102(3) Uani 0.821(12) 1 d D . P A 1
H4A H 1.487708 0.056886 0.379641 0.123 Uiso 0.821(12) 1 calc R U P A 1
H4B H 1.366499 0.077029 0.322459 0.123 Uiso 0.821(12) 1 calc R U P A 1
N5 N 1.408(3) 0.045(2) 0.485(3) 0.111(14) Uani 0.179(12) 1 d D . P A 2
H5A H 1.481368 0.016576 0.429174 0.133 Uiso 0.179(12) 1 calc R U P A 2
H5B H 1.398692 0.012338 0.549698 0.133 Uiso 0.179(12) 1 calc R U P A 2
F1 F 0.0735(4) 0.4259(4) 1.1447(3) 0.0963(12) Uani 1 1 d . . . . .
O1 O 1.1815(4) 0.0477(3) 0.2287(3) 0.0767(11) Uani 1 1 d . . . . .
O2 O 0.7363(5) 0.2612(4) 0.1921(3) 0.0930(14) Uani 1 1 d . . . . .
O3 O 0.7742(4) 0.2883(4) 0.8843(3) 0.0851(13) Uani 1 1 d . . . . .
N1 N 0.9564(5) 0.1496(3) 0.2117(3) 0.0547(10) Uani 1 1 d . . . . .
N2 N 0.9308(5) 0.2043(4) 0.0391(3) 0.0652(12) Uani 1 1 d . . . . .
H2 H 0.877825 0.242048 -0.000919 0.078 Uiso 1 1 calc R U . . .
N3 N 0.8664(4) 0.2551(3) 0.5012(3) 0.0470(10) Uani 1 1 d . . . . .
H3 H 0.934632 0.187000 0.520711 0.056 Uiso 1 1 calc R U . . .
C1 C 1.0732(5) 0.1441(4) -0.0151(4) 0.0507(12) Uani 1 1 d . . . . .
C2 C 1.1273(6) 0.1383(5) -0.1288(4) 0.0617(14) Uani 1 1 d . . . . .
H2A H 1.068010 0.177601 -0.171396 0.074 Uiso 1 1 calc R U . . .
C3 C 1.2709(6) 0.0734(5) -0.1790(4) 0.0701(15) Uani 1 1 d . . . . .
H3A H 1.308156 0.070581 -0.255415 0.084 Uiso 1 1 calc R U . . .
C4 C 1.3582(6) 0.0135(6) -0.1170(5) 0.0783(17) Uani 1 1 d . . . . .
H4 H 1.453280 -0.031026 -0.150896 0.094 Uiso 1 1 calc R U . . .
C5 C 1.3034(6) 0.0200(5) -0.0038(4) 0.0669(15) Uani 1 1 d . . . . .
H5 H 1.363713 -0.019652 0.037850 0.080 Uiso 1 1 calc R U . . .
C6 C 1.1614(5) 0.0838(4) 0.0496(4) 0.0497(12) Uani 1 1 d . . . . .
C7 C 1.1061(6) 0.0896(4) 0.1679(4) 0.0523(12) Uani 1 1 d . . . . .
C8 C 0.8668(6) 0.2096(5) 0.1485(4) 0.0626(14) Uani 1 1 d . . . . .
C9 C 0.8864(6) 0.1474(5) 0.3308(4) 0.0604(13) Uani 1 1 d . . . . .
H9A H 0.934427 0.076825 0.362933 0.073 Uiso 1 1 calc R U . . .
H9B H 0.776481 0.138899 0.348746 0.073 Uiso 1 1 calc R U . . .
C10 C 0.9071(6) 0.2638(5) 0.3788(3) 0.0546(12) Uani 1 1 d . . . . .
H10A H 1.014335 0.280984 0.348047 0.066 Uiso 1 1 calc R U . . .
H10B H 0.841980 0.331950 0.357962 0.066 Uiso 1 1 calc R U . . .
C11 C 0.8958(6) 0.3726(5) 0.5441(4) 0.0604(13) Uani 1 1 d . . . . .
H11A H 1.003003 0.388137 0.509066 0.073 Uiso 1 1 calc R U . . .
H11B H 0.829211 0.441495 0.525950 0.073 Uiso 1 1 calc R U . . .
C12 C 0.8639(6) 0.3620(6) 0.6671(4) 0.0697(15) Uani 1 1 d . . . . .
H12A H 0.884423 0.437484 0.693208 0.084 Uiso 1 1 calc R U . . .
H12B H 0.933343 0.294869 0.684862 0.084 Uiso 1 1 calc R U . . .
C13 C 0.6971(5) 0.3386(4) 0.7252(3) 0.0506(12) Uani 1 1 d . . . . .
H13 H 0.628064 0.408909 0.710004 0.061 Uiso 1 1 calc R U . . .
C14 C 0.6642(6) 0.2238(5) 0.6798(3) 0.0561(13) Uani 1 1 d . . . . .
H14A H 0.724712 0.152718 0.701022 0.067 Uiso 1 1 calc R U . . .
H14B H 0.555123 0.212547 0.712352 0.067 Uiso 1 1 calc R U . . .
C15 C 0.7024(6) 0.2297(5) 0.5554(4) 0.0594(13) Uani 1 1 d . . . . .
H15A H 0.686219 0.152068 0.530480 0.071 Uiso 1 1 calc R U . . .
H15B H 0.632892 0.294204 0.534276 0.071 Uiso 1 1 calc R U . . .
C16 C 0.6654(6) 0.3234(5) 0.8494(4) 0.0584(13) Uani 1 1 d . . . . .
C17 C 0.5055(5) 0.3491(4) 0.9260(4) 0.0512(12) Uani 1 1 d . . . . .
C18 C 0.4804(6) 0.3266(4) 1.0377(4) 0.0582(13) Uani 1 1 d . . . . .
H18 H 0.562620 0.294215 1.063355 0.070 Uiso 1 1 calc R U . . .
C19 C 0.3348(7) 0.3520(5) 1.1108(4) 0.0661(15) Uani 1 1 d . . . . .
H19 H 0.317154 0.336223 1.185847 0.079 Uiso 1 1 calc R U . . .
C20 C 0.2166(6) 0.4005(5) 1.0715(4) 0.0644(14) Uani 1 1 d . . . . .
C21 C 0.2362(6) 0.4247(5) 0.9633(4) 0.0697(15) Uani 1 1 d . . . . .
H21 H 0.153450 0.458836 0.938844 0.084 Uiso 1 1 calc R U . . .
C22 C 0.3813(6) 0.3976(5) 0.8905(4) 0.0632(14) Uani 1 1 d . . . . .
H22 H 0.396448 0.412135 0.815530 0.076 Uiso 1 1 calc R U . . .
O8 O 0.5211(6) 0.4079(5) 0.3539(5) 0.1305(18) Uani 1 1 d . . . . .
H8A H 0.440540 0.361562 0.368943 0.196 Uiso 1 1 d R U . . .
H8B H 0.605070 0.360872 0.304543 0.196 Uiso 1 1 d R U . . .
O10 O 0.7253(11) 0.5670(8) 0.3634(8) 0.240(4) Uani 1 1 d . . . . .
H10C H 0.631142 0.551564 0.383121 0.360 Uiso 1 1 d R U . . .
H10D H 0.722452 0.634874 0.393171 0.360 Uiso 1 1 d R U . . .

loop_
_atom_site_aniso_label
_atom_site_aniso_U_11
_atom_site_aniso_U_22
_atom_site_aniso_U_33
_atom_site_aniso_U_23
_atom_site_aniso_U_13
_atom_site_aniso_U_12
S1 0.0673(15) 0.1137(15) 0.0729(18) -0.0100(14) -0.0224(15) -0.0197(10)
S2 0.0673(15) 0.1137(15) 0.0729(18) -0.0100(14) -0.0224(15) -0.0197(10)
O4 0.075(4) 0.086(4) 0.160(7) -0.018(4) -0.009(4) -0.015(3)
O5 0.058(2) 0.109(3) 0.114(3) 0.031(3) -0.024(2) -0.025(2)
O6 0.10(2) 0.13(2) 0.15(2) -0.10(2) -0.07(2) 0.038(15)
O7 0.090(5) 0.307(15) 0.085(4) -0.011(6) -0.050(4) -0.054(7)
O9 0.14(2) 0.21(5) 0.067(14) 0.076(18) -0.035(14) -0.04(3)
N4 0.072(4) 0.116(6) 0.104(6) -0.021(5) -0.014(4) 0.020(4)
N5 0.092(15) 0.10(2) 0.15(4) 0.006(17) -0.07(2) 0.046(17)
F1 0.063(2) 0.143(3) 0.075(2) -0.018(2) -0.0039(17) -0.017(2)
O1 0.091(3) 0.086(3) 0.059(2) 0.0000(19) -0.040(2) 0.014(2)
O2 0.073(3) 0.137(4) 0.069(2) -0.040(2) -0.034(2) 0.041(3)
O3 0.067(2) 0.136(4) 0.050(2) -0.006(2) -0.0269(19) 0.022(2)
N1 0.065(3) 0.059(2) 0.045(2) -0.0127(18) -0.024(2) 0.000(2)
N2 0.067(3) 0.085(3) 0.051(3) -0.015(2) -0.034(2) 0.014(2)
N3 0.049(2) 0.057(2) 0.035(2) -0.0012(16) -0.0135(17) -0.0021(18)
C1 0.050(3) 0.058(3) 0.050(3) -0.012(2) -0.021(2) -0.008(2)
C2 0.068(3) 0.076(4) 0.050(3) -0.004(3) -0.030(3) -0.009(3)
C3 0.068(4) 0.095(4) 0.051(3) -0.015(3) -0.018(3) -0.015(3)
C4 0.055(3) 0.106(5) 0.067(4) -0.021(3) -0.010(3) 0.004(3)
C5 0.061(3) 0.080(4) 0.064(4) -0.007(3) -0.028(3) 0.001(3)
C6 0.046(3) 0.056(3) 0.051(3) -0.008(2) -0.020(2) -0.004(2)
C7 0.061(3) 0.047(3) 0.053(3) -0.009(2) -0.023(3) -0.001(2)
C8 0.068(4) 0.076(4) 0.053(3) -0.016(3) -0.033(3) 0.005(3)
C9 0.069(3) 0.070(3) 0.042(3) -0.004(2) -0.014(2) -0.009(3)
C10 0.062(3) 0.068(3) 0.034(2) -0.008(2) -0.014(2) -0.007(3)
C11 0.070(3) 0.068(3) 0.046(3) -0.009(2) -0.014(2) -0.028(3)
C12 0.075(4) 0.090(4) 0.048(3) -0.011(3) -0.019(3) -0.021(3)
C13 0.046(3) 0.063(3) 0.042(3) 0.002(2) -0.017(2) 0.004(2)
C14 0.060(3) 0.073(3) 0.037(3) 0.001(2) -0.014(2) -0.019(3)
C15 0.061(3) 0.071(3) 0.048(3) -0.004(2) -0.015(2) -0.020(3)
C16 0.061(3) 0.072(3) 0.042(3) -0.010(2) -0.018(3) 0.000(3)
C17 0.053(3) 0.055(3) 0.046(3) -0.008(2) -0.015(2) -0.003(2)
C18 0.064(3) 0.067(3) 0.043(3) -0.005(2) -0.017(2) -0.003(3)
C19 0.078(4) 0.079(4) 0.041(3) -0.002(2) -0.013(3) -0.021(3)
C20 0.050(3) 0.080(4) 0.061(4) -0.015(3) -0.008(3) -0.016(3)
C21 0.052(3) 0.097(4) 0.060(4) -0.005(3) -0.019(3) -0.005(3)
C22 0.063(3) 0.082(4) 0.043(3) 0.000(2) -0.017(3) -0.004(3)
O8 0.119(4) 0.104(4) 0.152(5) -0.011(3) -0.020(3) -0.001(3)
O10 0.227(8) 0.199(8) 0.326(12) -0.108(8) -0.135(8) 0.039(7)

loop_
_atom_type_symbol
_atom_type_description
_atom_type_scat_dispersion_real
_atom_type_scat_dispersion_imag
_atom_type_scat_source
C C 0.0033 0.0016 'International Tables Vol C Tables 4.2.6.8 and 6.1.1.4'
H H 0.0000 0.0000 'International Tables Vol C Tables 4.2.6.8 and 6.1.1.4'
F F 0.0171 0.0103 'International Tables Vol C Tables 4.2.6.8 and 6.1.1.4'
N N 0.0061 0.0033 'International Tables Vol C Tables 4.2.6.8 and 6.1.1.4'
O O 0.0106 0.0060 'International Tables Vol C Tables 4.2.6.8 and 6.1.1.4'
S S 0.1246 0.1234 'International Tables Vol C Tables 4.2.6.8 and 6.1.1.4'

loop_
_geom_angle_atom_site_label_1
_geom_angle_atom_site_label_2
_geom_angle_atom_site_label_3
_geom_angle
_geom_angle_site_symmetry_1
_geom_angle_site_symmetry_3
_geom_angle_publ_flag
O4 S1 N4 101.5(6) . . ?
O5 S1 O4 108.7(6) . . ?
O5 S1 N4 107.4(7) . . ?
O7 S1 O4 113.6(9) . . ?
O7 S1 O5 119.6(6) . . ?
O7 S1 N4 104.2(7) . . ?
O5 S2 N5 102(3) . . ?
O6 S2 O5 103(2) . . ?
O6 S2 N5 105(3) . . ?
O9 S2 O5 115(3) . . ?
O9 S2 O6 122(4) . . ?
O9 S2 N5 109(2) . . ?
S1 N4 H4A 120.0 . . ?
S1 N4 H4B 120.0 . . ?
H4A N4 H4B 120.0 . . ?
S2 N5 H5A 120.0 . . ?
S2 N5 H5B 120.0 . . ?
H5A N5 H5B 120.0 . . ?
C7 N1 C8 124.4(4) . . ?
C7 N1 C9 118.4(4) . . ?
C8 N1 C9 117.2(4) . . ?
C1 N2 H2 117.0 . . ?
C8 N2 H2 117.0 . . ?
C8 N2 C1 126.0(4) . . ?
C10 N3 H3 108.0 . . ?
C10 N3 C11 110.0(3) . . ?
C10 N3 C15 112.7(3) . . ?
C11 N3 H3 108.0 . . ?
C15 N3 H3 108.0 . . ?
C15 N3 C11 110.0(3) . . ?
N2 C1 C2 122.1(4) . . ?
N2 C1 C6 117.4(4) . . ?
C2 C1 C6 120.5(4) . . ?
C1 C2 H2A 120.2 . . ?
C1 C2 C3 119.5(5) . . ?
C3 C2 H2A 120.2 . . ?
C2 C3 H3A 119.6 . . ?
C4 C3 C2 120.7(5) . . ?
C4 C3 H3A 119.6 . . ?
C3 C4 H4 120.4 . . ?
C3 C4 C5 119.3(5) . . ?
C5 C4 H4 120.4 . . ?
C4 C5 H5 119.0 . . ?
C4 C5 C6 122.0(5) . . ?
C6 C5 H5 119.0 . . ?
C1 C6 C7 120.8(4) . . ?
C5 C6 C1 118.0(4) . . ?
C5 C6 C7 121.2(4) . . ?
O1 C7 N1 120.3(4) . . ?
O1 C7 C6 124.3(4) . . ?
N1 C7 C6 115.4(4) . . ?
O2 C8 N1 121.1(5) . . ?
O2 C8 N2 122.9(4) . . ?
N2 C8 N1 115.9(4) . . ?
N1 C9 H9A 109.5 . . ?
N1 C9 H9B 109.5 . . ?
N1 C9 C10 110.7(4) . . ?
H9A C9 H9B 108.1 . . ?
C10 C9 H9A 109.5 . . ?
C10 C9 H9B 109.5 . . ?
N3 C10 C9 112.5(4) . . ?
N3 C10 H10A 109.1 . . ?
N3 C10 H10B 109.1 . . ?
C9 C10 H10A 109.1 . . ?
C9 C10 H10B 109.1 . . ?
H10A C10 H10B 107.8 . . ?
N3 C11 H11A 109.6 . . ?
N3 C11 H11B 109.6 . . ?
H11A C11 H11B 108.1 . . ?
C12 C11 N3 110.4(4) . . ?
C12 C11 H11A 109.6 . . ?
C12 C11 H11B 109.6 . . ?
C11 C12 H12A 109.4 . . ?
C11 C12 H12B 109.4 . . ?
C11 C12 C13 111.3(4) . . ?
H12A C12 H12B 108.0 . . ?
C13 C12 H12A 109.4 . . ?
C13 C12 H12B 109.4 . . ?
C12 C13 H13 108.7 . . ?
C12 C13 C14 108.9(4) . . ?
C12 C13 C16 111.6(4) . . ?
C14 C13 H13 108.7 . . ?
C14 C13 C16 110.2(4) . . ?
C16 C13 H13 108.7 . . ?
C13 C14 H14A 109.0 . . ?
C13 C14 H14B 109.0 . . ?
H14A C14 H14B 107.8 . . ?
C15 C14 C13 112.9(4) . . ?
C15 C14 H14A 109.0 . . ?
C15 C14 H14B 109.0 . . ?
N3 C15 C14 111.3(4) . . ?
N3 C15 H15A 109.4 . . ?
N3 C15 H15B 109.4 . . ?
C14 C15 H15A 109.4 . . ?
C14 C15 H15B 109.4 . . ?
H15A C15 H15B 108.0 . . ?
O3 C16 C13 118.4(4) . . ?
O3 C16 C17 120.8(4) . . ?
C17 C16 C13 120.8(4) . . ?
C18 C17 C16 118.9(4) . . ?
C22 C17 C16 122.6(4) . . ?
C22 C17 C18 118.5(4) . . ?
C17 C18 H18 119.8 . . ?
C19 C18 C17 120.3(5) . . ?
C19 C18 H18 119.8 . . ?
C18 C19 H19 120.6 . . ?
C20 C19 C18 118.8(5) . . ?
C20 C19 H19 120.6 . . ?
F1 C20 C19 118.2(5) . . ?
C21 C20 F1 119.0(5) . . ?
C21 C20 C19 122.8(5) . . ?
C20 C21 H21 120.9 . . ?
C20 C21 C22 118.1(5) . . ?
C22 C21 H21 120.9 . . ?
C17 C22 H22 119.3 . . ?
C21 C22 C17 121.4(5) . . ?
C21 C22 H22 119.3 . . ?
H8A O8 H8B 104.7 . . ?
H10C O10 H10D 104.5 . . ?

loop_
_geom_bond_atom_site_label_1
_geom_bond_atom_site_label_2
_geom_bond_distance
_geom_bond_site_symmetry_2
_geom_bond_publ_flag
S1 O4 1.506(9) . ?
S1 O5 1.429(13) . ?
S1 O7 1.365(10) . ?
S1 N4 1.601(8) . ?
S2 O5 1.49(5) . ?
S2 O6 1.42(3) . ?
S2 O9 1.37(2) . ?
S2 N5 1.60(2) . ?
N4 H4A 0.8600 . ?
N4 H4B 0.8600 . ?
N5 H5A 0.8600 . ?
N5 H5B 0.8600 . ?
F1 C20 1.356(5) . ?
O1 C7 1.220(5) . ?
O2 C8 1.227(6) . ?
O3 C16 1.219(6) . ?
N1 C7 1.398(6) . ?
N1 C8 1.398(6) . ?
N1 C9 1.456(6) . ?
N2 H2 0.8600 . ?
N2 C1 1.373(6) . ?
N2 C8 1.339(6) . ?
N3 H3 0.9800 . ?
N3 C10 1.489(5) . ?
N3 C11 1.514(6) . ?
N3 C15 1.491(6) . ?
C1 C2 1.385(6) . ?
C1 C6 1.404(6) . ?
C2 H2A 0.9300 . ?
C2 C3 1.391(7) . ?
C3 H3A 0.9300 . ?
C3 C4 1.372(8) . ?
C4 H4 0.9300 . ?
C4 C5 1.378(7) . ?
C5 H5 0.9300 . ?
C5 C6 1.385(6) . ?
C6 C7 1.439(6) . ?
C9 H9A 0.9700 . ?
C9 H9B 0.9700 . ?
C9 C10 1.505(6) . ?
C10 H10A 0.9700 . ?
C10 H10B 0.9700 . ?
C11 H11A 0.9700 . ?
C11 H11B 0.9700 . ?
C11 C12 1.506(6) . ?
C12 H12A 0.9700 . ?
C12 H12B 0.9700 . ?
C12 C13 1.515(6) . ?
C13 H13 0.9800 . ?
C13 C14 1.517(6) . ?
C13 C16 1.523(6) . ?
C14 H14A 0.9700 . ?
C14 H14B 0.9700 . ?
C14 C15 1.516(6) . ?
C15 H15A 0.9700 . ?
C15 H15B 0.9700 . ?
C16 C17 1.486(6) . ?
C17 C18 1.383(6) . ?
C17 C22 1.380(7) . ?
C18 H18 0.9300 . ?
C18 C19 1.371(7) . ?
C19 H19 0.9300 . ?
C19 C20 1.361(7) . ?
C20 C21 1.350(7) . ?
C21 H21 0.9300 . ?
C21 C22 1.369(7) . ?
C22 H22 0.9300 . ?
O8 H8A 0.9079 . ?
O8 H8B 0.9450 . ?
O10 H10C 0.8502 . ?
O10 H10D 0.8501 . ?

loop_
_geom_hbond_atom_site_label_D
_geom_hbond_atom_site_label_H
_geom_hbond_atom_site_label_A
_geom_hbond_distance_DH
_geom_hbond_distance_HA
_geom_hbond_distance_DA
_geom_hbond_angle_DHA
_geom_hbond_site_symmetry_A
_geom_hbond_publ_flag
N2 H2 O3 0.86 1.98 2.823(5) 164.7 1_554 yes
N3 H3 O5 0.98 1.93 2.827(5) 151.7 . yes
O8 H8A O4 0.91 1.89 2.778(8) 166.7 1_455 yes
O8 H8B O2 0.94 1.87 2.799(6) 166.8 . yes
O10 H10C O8 0.85 2.08 2.732(11) 133.6 . yes
O10 H10D O6 0.85 1.54 2.39(2) 179.6 2_766 yes

loop_
_geom_torsion_atom_site_label_1
_geom_torsion_atom_site_label_2
_geom_torsion_atom_site_label_3
_geom_torsion_atom_site_label_4
_geom_torsion
_geom_torsion_site_symmetry_1
_geom_torsion_site_symmetry_2
_geom_torsion_site_symmetry_3
_geom_torsion_site_symmetry_4
_geom_torsion_publ_flag
F1 C20 C21 C22 -179.5(5) . . . . ?
O3 C16 C17 C18 -3.2(8) . . . . ?
O3 C16 C17 C22 175.1(5) . . . . ?
N1 C9 C10 N3 -168.4(4) . . . . ?
N2 C1 C2 C3 -178.4(5) . . . . ?
N2 C1 C6 C5 178.4(4) . . . . ?
N2 C1 C6 C7 -2.4(7) . . . . ?
N3 C11 C12 C13 -59.7(6) . . . . ?
C1 N2 C8 O2 -177.2(5) . . . . ?
C1 N2 C8 N1 1.2(7) . . . . ?
C1 C2 C3 C4 1.0(8) . . . . ?
C1 C6 C7 O1 -174.1(5) . . . . ?
C1 C6 C7 N1 5.0(6) . . . . ?
C2 C1 C6 C5 0.6(7) . . . . ?
C2 C1 C6 C7 179.8(4) . . . . ?
C2 C3 C4 C5 -1.2(9) . . . . ?
C3 C4 C5 C6 1.0(9) . . . . ?
C4 C5 C6 C1 -0.7(8) . . . . ?
C4 C5 C6 C7 -180.0(5) . . . . ?
C5 C6 C7 O1 5.2(8) . . . . ?
C5 C6 C7 N1 -175.7(4) . . . . ?
C6 C1 C2 C3 -0.7(7) . . . . ?
C7 N1 C8 O2 -179.6(5) . . . . ?
C7 N1 C8 N2 1.9(7) . . . . ?
C7 N1 C9 C10 97.2(5) . . . . ?
C8 N1 C7 O1 174.2(4) . . . . ?
C8 N1 C7 C6 -4.9(7) . . . . ?
C8 N1 C9 C10 -84.4(5) . . . . ?
C8 N2 C1 C2 176.8(5) . . . . ?
C8 N2 C1 C6 -0.9(7) . . . . ?
C9 N1 C7 O1 -7.4(7) . . . . ?
C9 N1 C7 C6 173.4(4) . . . . ?
C9 N1 C8 O2 2.0(7) . . . . ?
C9 N1 C8 N2 -176.4(4) . . . . ?
C10 N3 C11 C12 -176.7(4) . . . . ?
C10 N3 C15 C14 -179.0(4) . . . . ?
C11 N3 C10 C9 177.7(4) . . . . ?
C11 N3 C15 C14 -55.9(5) . . . . ?
C11 C12 C13 C14 56.3(5) . . . . ?
C11 C12 C13 C16 178.1(4) . . . . ?
C12 C13 C14 C15 -54.0(5) . . . . ?
C12 C13 C16 O3 -25.3(7) . . . . ?
C12 C13 C16 C17 155.5(5) . . . . ?
C13 C14 C15 N3 55.0(5) . . . . ?
C13 C16 C17 C18 175.9(4) . . . . ?
C13 C16 C17 C22 -5.8(7) . . . . ?
C14 C13 C16 O3 95.7(6) . . . . ?
C14 C13 C16 C17 -83.4(5) . . . . ?
C15 N3 C10 C9 -59.3(5) . . . . ?
C15 N3 C11 C12 58.6(5) . . . . ?
C16 C13 C14 C15 -176.6(4) . . . . ?
C16 C17 C18 C19 178.5(4) . . . . ?
C16 C17 C22 C21 -177.5(5) . . . . ?
C17 C18 C19 C20 -0.7(8) . . . . ?
C18 C17 C22 C21 0.8(8) . . . . ?
C18 C19 C20 F1 -179.5(4) . . . . ?
C18 C19 C20 C21 0.2(8) . . . . ?
C19 C20 C21 C22 0.8(9) . . . . ?
C20 C21 C22 C17 -1.2(8) . . . . ?
C22 C17 C18 C19 0.2(7) . . . . ?
